data_7107260
loop_
_publ_author_name
'Michael Schettini'
'Guang Wu'
'Trevor Hayton'

_publ_section_title
;
 Synthesis and reactivity of a uranyl-imidazolyl complex
;
_journal_name_full Chem.Commun.
_journal_page_first 1484
_journal_paper_doi 10.1039/c1cc13192c
_journal_volume 48
_journal_year 2012
_chemical_formula_sum 'C44.5 H61 Li N8 O2 U'
_chemical_formula_weight 984.98
_chemical_name_systematic
;
Uranyl(VI) Ar2nacnac (c-MeIm)2 Li MeIm
;
_space_group_IT_number 2
_symmetry_cell_setting triclinic
_symmetry_space_group_name_Hall '-P 1'
_symmetry_space_group_name_H-M 'P -1'
_atom_sites_solution_hydrogens geom
_atom_sites_solution_primary direct
_atom_sites_solution_secondary difmap
_audit_creation_method SHELXL-97
_cell_angle_alpha 75.3080(10)
_cell_angle_beta 84.9700(10)
_cell_angle_gamma 76.2780(10)
_cell_formula_units_Z 2
_cell_length_a 9.1577(7)
_cell_length_b 12.3878(9)
_cell_length_c 21.4749(16)
_cell_measurement_temperature 150(2)
_cell_volume 2288.3(3)
_computing_structure_refinement 'SHELXL-97 (Sheldrick, 2008)'
_computing_structure_solution 'SHELXS-97 (Sheldrick, 2008)'
_diffrn_ambient_temperature 150(2)
_diffrn_measured_fraction_theta_full 0.972
_diffrn_measured_fraction_theta_max 0.972
_diffrn_measurement_device_type 'CCD Area Scan'
_diffrn_measurement_method 'Omega Scan'
_diffrn_radiation_monochromator graphite
_diffrn_radiation_source 'fine-focus sealed tube'
_diffrn_radiation_type MoK\a
_diffrn_radiation_wavelength 0.71073
_diffrn_reflns_av_R_equivalents 0.0537
_diffrn_reflns_av_sigmaI/netI 0.0680
_diffrn_reflns_limit_h_max 11
_diffrn_reflns_limit_h_min -11
_diffrn_reflns_limit_k_max 15
_diffrn_reflns_limit_k_min -15
_diffrn_reflns_limit_l_max 26
_diffrn_reflns_limit_l_min -23
_diffrn_reflns_number 19442
_diffrn_reflns_theta_full 26.37
_diffrn_reflns_theta_max 26.37
_diffrn_reflns_theta_min 0.98
_exptl_absorpt_coefficient_mu 3.590
_exptl_absorpt_correction_T_max 0.407
_exptl_absorpt_correction_T_min 0.329
_exptl_absorpt_correction_type empirical
_exptl_crystal_colour Red
_exptl_crystal_density_diffrn 1.430
_exptl_crystal_density_method 'not measured'
_exptl_crystal_description Plates
_exptl_crystal_F_000 990
_exptl_crystal_size_max 0.4
_exptl_crystal_size_mid 0.4
_exptl_crystal_size_min 0.2
_refine_diff_density_max 1.476
_refine_diff_density_min -1.918
_refine_diff_density_rms 0.171
_refine_ls_extinction_method none
_refine_ls_goodness_of_fit_ref 1.150
_refine_ls_hydrogen_treatment mixed
_refine_ls_matrix_type full
_refine_ls_number_parameters 520
_refine_ls_number_reflns 9113
_refine_ls_number_restraints 4
_refine_ls_restrained_S_all 1.151
_refine_ls_R_factor_all 0.0626
_refine_ls_R_factor_gt 0.0390
_refine_ls_shift/su_max 0.100
_refine_ls_shift/su_mean 0.002
_refine_ls_structure_factor_coef Fsqd
_refine_ls_weighting_details 'calc w=1/[\s^2^(Fo^2^)+(0.0303P)^2^+6.9123P] where P=(Fo^2^+2Fc^2^)/3'
_refine_ls_weighting_scheme calc
_refine_ls_wR_factor_gt 0.0828
_refine_ls_wR_factor_ref 0.1069
_reflns_number_gt 7224
_reflns_number_total 9113
_reflns_threshold_expression >2sigma(I)
_cod_data_source_file c1cc13192c.txt
_cod_data_source_block 2
_cod_original_sg_symbol_H-M p-1
_cod_original_formula_sum 'C44.50 H61 Li N8 O2 U'
_cod_database_code 7107260

loop_
_symmetry_equiv_pos_as_xyz
'x, y, z'
'-x, -y, -z'

loop_
_atom_site_label
_atom_site_type_symbol
_atom_site_fract_x
_atom_site_fract_y
_atom_site_fract_z
_atom_site_U_iso_or_equiv
_atom_site_adp_type
_atom_site_occupancy
_atom_site_symmetry_multiplicity
_atom_site_calc_flag
_atom_site_refinement_flags
C33 C 0.4938(8) -0.0840(7) 0.1360(4) 0.057(2) Uani 1 1 d .
H33A H 0.4937 -0.0632 0.1762 0.085 Uiso 1 1 calc R
H33B H 0.5288 -0.0283 0.1020 0.085 Uiso 1 1 calc R
H33C H 0.5591 -0.1579 0.1384 0.085 Uiso 1 1 calc R
Li1 Li -0.1463(15) 0.1095(11) 0.3759(7) 0.054(3) Uani 1 1 d .
U1 U 0.05910(3) 0.09531(2) 0.246838(12) 0.02966(8) Uani 1 1 d .
O1 O -0.1321(5) 0.1032(3) 0.2746(2) 0.0348(10) Uani 1 1 d .
O2 O 0.2525(5) 0.0860(4) 0.2248(2) 0.0370(11) Uani 1 1 d .
N1 N 0.0351(5) -0.0306(4) 0.1789(2) 0.0258(11) Uani 1 1 d .
N2 N -0.0203(6) 0.2215(4) 0.1415(3) 0.0319(12) Uani 1 1 d .
C1 C 0.1212(7) -0.0447(5) 0.3524(3) 0.0332(14) Uani 1 1 d .
N4 N 0.2403(6) -0.1351(4) 0.3756(3) 0.0380(13) Uani 1 1 d .
N3 N 0.0253(6) -0.0315(5) 0.4027(3) 0.0409(14) Uani 1 1 d .
C26 C 0.1249(7) -0.1450(5) 0.2020(3) 0.0321(14) Uani 1 1 d .
C5 C 0.0580(8) 0.2358(5) 0.3125(3) 0.0410(17) Uani 1 1 d .
N7 N -0.3671(7) 0.1166(5) 0.3953(3) 0.0515(16) Uani 1 1 d .
C21 C -0.0980(6) 0.2039(6) 0.0976(3) 0.0357(16) Uani 1 1 d .
C27 C 0.2706(7) -0.1729(5) 0.1754(3) 0.0352(15) Uani 1 1 d .
N5 N -0.0431(8) 0.2414(5) 0.3620(3) 0.0515(16) Uani 1 1 d .
N6 N 0.1453(9) 0.3126(5) 0.3132(3) 0.0576(19) Uani 1 1 d .
C9 C 0.0134(7) 0.3308(5) 0.1350(3) 0.0359(15) Uani 1 1 d .
C14 C 0.1497(7) 0.3519(5) 0.1041(3) 0.0347(15) Uani 1 1 d .
C24 C -0.0525(7) -0.0107(5) 0.1296(3) 0.0323(14) Uani 1 1 d .
C31 C 0.0671(8) -0.2242(5) 0.2516(4) 0.0416(17) Uani 1 1 d .
C23 C -0.1261(7) 0.0979(6) 0.0962(3) 0.0353(15) Uani 1 1 d .
H23 H -0.2029 0.1004 0.0699 0.042 Uiso 1 1 calc R
C18 C 0.2576(8) 0.2641(6) 0.0744(4) 0.0425(17) Uani 1 1 d .
H18 H 0.227(8) 0.191(6) 0.090(3) 0.051 Uiso 1 1 calc .
C4 C 0.3731(8) -0.1753(6) 0.3385(4) 0.0476(18) Uani 1 1 d .
H4A H 0.4614 -0.1746 0.3593 0.071 Uiso 1 1 calc R
H4B H 0.3698 -0.1259 0.2960 0.071 Uiso 1 1 calc R
H4C H 0.3758 -0.2519 0.3357 0.071 Uiso 1 1 calc R
C13 C 0.1829(8) 0.4572(6) 0.1009(4) 0.0439(17) Uani 1 1 d .
H13 H 0.2729 0.4721 0.0811 0.053 Uiso 1 1 calc R
C2 C 0.2157(9) -0.1789(6) 0.4399(4) 0.0498(19) Uani 1 1 d .
H2 H 0.2764 -0.2412 0.4669 0.060 Uiso 1 1 calc R
C28 C 0.3563(8) -0.2829(6) 0.1969(4) 0.052(2) Uani 1 1 d .
H28 H 0.4524 -0.3031 0.1792 0.063 Uiso 1 1 calc R
C25 C -0.0721(8) -0.1071(6) 0.1014(3) 0.0442(17) Uani 1 1 d .
H25A H -0.0236 -0.1005 0.0596 0.066 Uiso 1 1 calc R
H25B H -0.1773 -0.1023 0.0977 0.066 Uiso 1 1 calc R
H25C H -0.0277 -0.1795 0.1291 0.066 Uiso 1 1 calc R
C22 C -0.1610(9) 0.3014(6) 0.0405(3) 0.053(2) Uani 1 1 d .
H22A H -0.1496 0.3727 0.0472 0.079 Uiso 1 1 calc R
H22B H -0.2657 0.3045 0.0367 0.079 Uiso 1 1 calc R
H22C H -0.1073 0.2883 0.0017 0.079 Uiso 1 1 calc R
C3 C 0.0849(8) -0.1130(6) 0.4562(3) 0.0472(18) Uani 1 1 d .
H3 H 0.0416 -0.1214 0.4974 0.057 Uiso 1 1 calc R
C10 C -0.0870(9) 0.4150(6) 0.1613(4) 0.054(2) Uani 1 1 d .
N8 N -0.5924(8) 0.1199(7) 0.4404(5) 0.083(3) Uani 1 1 d .
C11 C -0.0456(11) 0.5183(6) 0.1562(4) 0.065(2) Uani 1 1 d .
H11 H -0.1093 0.5743 0.1737 0.077 Uiso 1 1 calc R
C35 C -0.0879(10) -0.1965(7) 0.2822(4) 0.059(2) Uani 1 1 d .
H35 H -0.122(9) -0.113(7) 0.274(4) 0.071 Uiso 1 1 calc .
C32 C 0.3341(8) -0.0879(7) 0.1226(4) 0.0482(19) Uani 1 1 d .
H32 H 0.270(8) -0.012(6) 0.121(4) 0.058 Uiso 1 1 calc .
C19 C 0.4186(8) 0.2457(7) 0.0927(5) 0.062(2) Uani 1 1 d .
H19A H 0.4516 0.3162 0.0777 0.094 Uiso 1 1 calc R
H19B H 0.4813 0.1883 0.0734 0.094 Uiso 1 1 calc R
H19C H 0.4254 0.2210 0.1387 0.094 Uiso 1 1 calc R
C30 C 0.1598(9) -0.3336(6) 0.2704(5) 0.060(2) Uani 1 1 d .
H30 H 0.1242 -0.3886 0.3021 0.072 Uiso 1 1 calc R
C29 C 0.3008(10) -0.3628(6) 0.2441(5) 0.064(2) Uani 1 1 d .
H29 H 0.3592 -0.4364 0.2580 0.077 Uiso 1 1 calc R
C12 C 0.0872(9) 0.5396(6) 0.1260(4) 0.053(2) Uani 1 1 d .
H12 H 0.1116 0.6096 0.1226 0.063 Uiso 1 1 calc R
C6 C -0.0188(12) 0.3215(7) 0.3918(4) 0.068(3) Uani 1 1 d .
H6 H -0.0735 0.3412 0.4274 0.082 Uiso 1 1 calc R
C38 C -0.4553(9) 0.1387(8) 0.4431(4) 0.061(2) Uani 1 1 d .
H38 H -0.4264 0.1650 0.4760 0.074 Uiso 1 1 calc R
C7 C 0.0944(13) 0.3667(7) 0.3622(4) 0.072(3) Uani 1 1 d .
H7 H 0.1317 0.4234 0.3725 0.086 Uiso 1 1 calc R
C8 C 0.2709(11) 0.3313(8) 0.2694(4) 0.076(3) Uani 1 1 d .
H8A H 0.2901 0.2772 0.2429 0.114 Uiso 1 1 calc R
H8B H 0.3585 0.3214 0.2936 0.114 Uiso 1 1 calc R
H8C H 0.2477 0.4077 0.2426 0.114 Uiso 1 1 calc R
C39 C -0.4533(13) 0.0831(8) 0.3602(5) 0.081(3) Uani 1 1 d .
H39 H -0.4204 0.0613 0.3220 0.098 Uiso 1 1 calc R
C15 C -0.2385(12) 0.3972(7) 0.1924(6) 0.097(4) Uani 1 1 d .
H15 H -0.235(12) 0.315(10) 0.204(5) 0.116 Uiso 1 1 calc .
C37 C -0.0916(12) -0.2468(10) 0.3549(5) 0.091(4) Uani 1 1 d .
H37A H -0.0800 -0.3282 0.3635 0.136 Uiso 1 1 calc R
H37B H -0.1860 -0.2137 0.3731 0.136 Uiso 1 1 calc R
H37C H -0.0110 -0.2300 0.3739 0.136 Uiso 1 1 calc R
C34 C 0.3330(11) -0.1134(11) 0.0572(4) 0.094(4) Uani 1 1 d .
H34A H 0.3956 -0.1877 0.0578 0.140 Uiso 1 1 calc R
H34B H 0.3708 -0.0567 0.0249 0.140 Uiso 1 1 calc R
H34C H 0.2320 -0.1120 0.0477 0.140 Uiso 1 1 calc R
C20 C 0.2456(12) 0.2985(12) 0.0010(4) 0.109(5) Uani 1 1 d .
H20A H 0.1421 0.3140 -0.0101 0.163 Uiso 1 1 calc R
H20B H 0.3026 0.2371 -0.0169 0.163 Uiso 1 1 calc R
H20C H 0.2846 0.3658 -0.0161 0.163 Uiso 1 1 calc R
C36 C -0.2024(10) -0.2424(13) 0.2551(5) 0.119(5) Uani 1 1 d .
H36A H -0.2153 -0.2051 0.2103 0.179 Uiso 1 1 calc R
H36B H -0.2969 -0.2276 0.2781 0.179 Uiso 1 1 calc R
H36C H -0.1672 -0.3234 0.2598 0.179 Uiso 1 1 calc R
C16 C -0.3686(12) 0.4563(12) 0.1463(6) 0.114(5) Uani 1 1 d .
H16A H -0.4622 0.4472 0.1685 0.171 Uiso 1 1 calc R
H16B H -0.3557 0.4223 0.1101 0.171 Uiso 1 1 calc R
H16C H -0.3692 0.5363 0.1315 0.171 Uiso 1 1 calc R
C41 C -0.7144(11) 0.1360(13) 0.4878(8) 0.198(10) Uani 1 1 d .
H41A H -0.7530 0.0678 0.5014 0.297 Uiso 1 1 calc R
H41B H -0.7932 0.1993 0.4690 0.297 Uiso 1 1 calc R
H41C H -0.6774 0.1515 0.5244 0.297 Uiso 1 1 calc R
C40 C -0.5883(15) 0.0842(9) 0.3850(8) 0.110(5) Uani 1 1 d .
H40 H -0.6661 0.0646 0.3685 0.132 Uiso 1 1 calc R
C17 C -0.2779(12) 0.4413(11) 0.2531(5) 0.128(6) Uani 1 1 d .
H17A H -0.1902 0.4217 0.2786 0.192 Uiso 1 1 calc R
H17B H -0.3553 0.4071 0.2775 0.192 Uiso 1 1 calc R
H17C H -0.3131 0.5230 0.2415 0.192 Uiso 1 1 calc R
C43 C 0.387(2) 0.4700(18) 0.5030(10) 0.182(7) Uiso 1 1 d D
C45 C 0.458(3) 0.4665(19) 0.4392(11) 0.218(9) Uiso 1 1 d D
H45 H 0.4254 0.4430 0.4061 0.262 Uiso 1 1 calc R
C42 C 0.248(5) 0.446(7) 0.503(3) 0.47(6) Uiso 0.50 1 d PD
H42A H 0.2017 0.4424 0.5455 0.699 Uiso 0.50 1 calc PR
H42B H 0.2586 0.3745 0.4924 0.699 Uiso 0.50 1 calc PR
H42C H 0.1864 0.5059 0.4725 0.699 Uiso 0.50 1 calc PR
C44 C 0.421(2) 0.4957(16) 0.5596(10) 0.171(7) Uiso 1 1 d D
H44 H 0.3581 0.4856 0.5959 0.205 Uiso 1 1 calc R

loop_
_atom_site_aniso_label
_atom_site_aniso_U_11
_atom_site_aniso_U_22
_atom_site_aniso_U_33
_atom_site_aniso_U_23
_atom_site_aniso_U_13
_atom_site_aniso_U_12
C33 0.044(4) 0.071(5) 0.055(5) -0.017(4) 0.004(4) -0.014(4)
Li1 0.054(8) 0.054(7) 0.053(8) -0.025(6) 0.010(6) -0.005(6)
U1 0.03345(14) 0.02829(12) 0.02796(14) -0.00737(9) 0.00115(9) -0.00836(9)
O1 0.033(2) 0.035(2) 0.033(3) -0.0062(19) 0.006(2) -0.0045(19)
O2 0.039(3) 0.047(3) 0.032(3) -0.011(2) -0.008(2) -0.018(2)
N1 0.021(3) 0.031(3) 0.025(3) -0.009(2) -0.003(2) -0.002(2)
N2 0.029(3) 0.032(3) 0.030(3) 0.001(2) 0.000(2) -0.006(2)
C1 0.042(4) 0.028(3) 0.031(4) -0.007(3) 0.000(3) -0.009(3)
N4 0.039(3) 0.037(3) 0.033(3) -0.007(2) 0.000(3) -0.002(2)
N3 0.046(3) 0.043(3) 0.029(3) -0.002(3) 0.006(3) -0.010(3)
C26 0.033(3) 0.029(3) 0.038(4) -0.017(3) -0.005(3) -0.004(3)
C5 0.059(5) 0.030(3) 0.032(4) -0.002(3) -0.014(3) -0.009(3)
N7 0.049(4) 0.056(4) 0.042(4) -0.007(3) 0.005(3) -0.005(3)
C21 0.008(3) 0.046(4) 0.040(4) 0.002(3) 0.005(3) 0.004(2)
C27 0.026(3) 0.038(3) 0.043(4) -0.019(3) -0.007(3) 0.002(3)
N5 0.078(5) 0.035(3) 0.039(4) -0.011(3) -0.005(3) -0.003(3)
N6 0.108(6) 0.033(3) 0.035(4) 0.007(3) -0.016(4) -0.032(3)
C9 0.043(4) 0.031(3) 0.030(4) -0.001(3) -0.001(3) -0.006(3)
C14 0.040(4) 0.033(3) 0.030(4) -0.005(3) 0.000(3) -0.008(3)
C24 0.024(3) 0.039(3) 0.035(4) -0.013(3) 0.006(3) -0.006(3)
C31 0.050(4) 0.027(3) 0.050(5) -0.011(3) 0.000(3) -0.012(3)
C23 0.028(3) 0.050(4) 0.029(4) -0.013(3) -0.005(3) -0.004(3)
C18 0.039(4) 0.044(4) 0.049(5) -0.014(3) 0.011(3) -0.018(3)
C4 0.037(4) 0.058(5) 0.044(5) -0.017(4) 0.000(3) 0.000(3)
C13 0.041(4) 0.041(4) 0.047(5) -0.002(3) -0.002(3) -0.013(3)
C2 0.056(5) 0.042(4) 0.046(5) -0.003(3) -0.010(4) -0.006(4)
C28 0.038(4) 0.043(4) 0.077(6) -0.029(4) -0.013(4) 0.008(3)
C25 0.045(4) 0.054(4) 0.041(4) -0.020(3) -0.008(3) -0.015(3)
C22 0.054(5) 0.052(4) 0.034(4) 0.001(3) -0.003(4) 0.013(4)
C3 0.055(5) 0.052(4) 0.031(4) -0.002(3) 0.004(3) -0.014(4)
C10 0.056(5) 0.035(4) 0.056(5) -0.001(3) 0.018(4) 0.000(3)
N8 0.033(4) 0.076(6) 0.102(7) 0.038(5) 0.003(4) -0.002(4)
C11 0.086(7) 0.032(4) 0.065(6) -0.013(4) 0.007(5) 0.005(4)
C35 0.066(6) 0.034(4) 0.071(6) -0.008(4) 0.027(5) -0.016(4)
C32 0.037(4) 0.055(5) 0.041(4) -0.010(4) 0.002(3) 0.008(3)
C19 0.035(4) 0.070(5) 0.085(7) -0.034(5) 0.005(4) -0.005(4)
C30 0.060(5) 0.031(4) 0.086(7) -0.008(4) -0.001(5) -0.008(4)
C29 0.060(5) 0.026(4) 0.101(8) -0.009(4) -0.020(5) 0.001(4)
C12 0.060(5) 0.034(4) 0.060(5) -0.009(4) -0.002(4) -0.006(4)
C6 0.129(9) 0.038(4) 0.037(5) -0.015(4) -0.007(5) -0.007(5)
C38 0.049(5) 0.086(6) 0.047(5) -0.017(5) -0.009(4) -0.008(4)
C7 0.153(10) 0.036(4) 0.035(5) -0.007(4) -0.024(5) -0.034(5)
C8 0.116(8) 0.071(6) 0.051(6) 0.008(5) -0.014(6) -0.061(6)
C39 0.098(8) 0.069(6) 0.084(8) -0.031(5) -0.057(7) 0.001(6)
C15 0.077(7) 0.034(4) 0.151(11) -0.010(6) 0.066(7) 0.003(5)
C37 0.112(9) 0.116(9) 0.072(7) -0.041(6) 0.035(6) -0.074(7)
C34 0.060(6) 0.186(12) 0.048(6) -0.041(7) 0.008(5) -0.042(7)
C20 0.076(7) 0.203(13) 0.045(6) -0.063(7) 0.003(5) 0.006(8)
C36 0.043(6) 0.245(16) 0.058(7) 0.002(8) 0.001(5) -0.051(8)
C16 0.062(7) 0.159(12) 0.164(13) -0.121(11) 0.047(8) -0.039(8)
C41 0.039(6) 0.194(15) 0.220(17) 0.110(13) 0.070(8) 0.048(7)
C40 0.085(9) 0.061(7) 0.184(16) -0.001(8) -0.072(10) -0.023(6)
C17 0.082(8) 0.152(11) 0.070(8) 0.026(7) 0.033(6) 0.056(7)

loop_
_atom_type_symbol
_atom_type_description
_atom_type_scat_dispersion_real
_atom_type_scat_dispersion_imag
_atom_type_scat_source
C C 0.0033 0.0016 'International Tables Vol C Tables 4.2.6.8 and 6.1.1.4'
H H 0.0000 0.0000 'International Tables Vol C Tables 4.2.6.8 and 6.1.1.4'
Li Li -0.0003 0.0001 'International Tables Vol C Tables 4.2.6.8 and 6.1.1.4'
N N 0.0061 0.0033 'International Tables Vol C Tables 4.2.6.8 and 6.1.1.4'
O O 0.0106 0.0060 'International Tables Vol C Tables 4.2.6.8 and 6.1.1.4'
U U -9.6767 9.6646 'International Tables Vol C Tables 4.2.6.8 and 6.1.1.4'

loop_
_geom_angle_atom_site_label_1
_geom_angle_atom_site_label_2
_geom_angle_atom_site_label_3
_geom_angle
_geom_angle_site_symmetry_1
N7 Li1 N5 126.1(7) .
N7 Li1 N3 126.2(7) .
N5 Li1 N3 103.2(6) .
N7 Li1 O1 100.5(6) .
N5 Li1 O1 95.2(6) .
N3 Li1 O1 94.3(5) .
O2 U1 O1 176.1(2) .
O2 U1 N1 92.04(17) .
O1 U1 N1 90.71(18) .
O2 U1 N2 92.11(18) .
O1 U1 N2 91.29(18) .
N1 U1 N2 73.94(17) .
O2 U1 C1 91.8(2) .
O1 U1 C1 84.9(2) .
N1 U1 C1 101.53(18) .
N2 U1 C1 174.10(19) .
O2 U1 C5 92.4(2) .
O1 U1 C5 85.1(2) .
N1 U1 C5 174.20(19) .
N2 U1 C5 102.13(19) .
C1 U1 C5 82.1(2) .
U1 O1 Li1 108.2(4) .
C24 N1 C26 118.6(5) .
C24 N1 U1 129.8(4) .
C26 N1 U1 111.4(3) .
C21 N2 C9 120.6(5) .
C21 N2 U1 128.9(4) .
C9 N2 U1 110.1(4) .
N3 C1 N4 107.0(5) .
N3 C1 U1 117.4(4) .
N4 C1 U1 135.5(4) .
C2 N4 C1 109.4(6) .
C2 N4 C4 124.9(6) .
C1 N4 C4 125.7(6) .
C1 N3 C3 107.6(6) .
C1 N3 Li1 110.5(6) .
C3 N3 Li1 141.6(6) .
C27 C26 C31 121.7(6) .
C27 C26 N1 118.3(6) .
C31 C26 N1 119.9(5) .
N5 C5 N6 106.2(6) .
N5 C5 U1 118.8(5) .
N6 C5 U1 134.9(5) .
C38 N7 C39 103.4(8) .
C38 N7 Li1 133.0(7) .
C39 N7 Li1 123.2(8) .
N2 C21 C23 125.3(6) .
N2 C21 C22 120.8(6) .
C23 C21 C22 113.8(6) .
C28 C27 C26 118.5(7) .
C28 C27 C32 119.4(6) .
C26 C27 C32 122.0(6) .
C5 N5 C6 108.1(7) .
C5 N5 Li1 108.6(6) .
C6 N5 Li1 141.8(7) .
C7 N6 C5 109.4(7) .
C7 N6 C8 125.9(7) .
C5 N6 C8 124.8(7) .
C14 C9 C10 120.8(6) .
C14 C9 N2 119.2(6) .
C10 C9 N2 120.0(6) .
C13 C14 C9 118.0(6) .
C13 C14 C18 120.2(6) .
C9 C14 C18 121.7(6) .
N1 C24 C23 124.4(6) .
N1 C24 C25 121.5(6) .
C23 C24 C25 114.0(6) .
C30 C31 C26 116.4(7) .
C30 C31 C35 120.4(7) .
C26 C31 C35 123.2(6) .
C24 C23 C21 127.7(6) .
C19 C18 C14 113.1(6) .
C19 C18 C20 110.3(7) .
C14 C18 C20 110.1(7) .
C12 C13 C14 122.0(7) .
C3 C2 N4 105.8(6) .
C29 C28 C27 120.8(7) .
C2 C3 N3 110.1(6) .
C11 C10 C9 117.8(7) .
C11 C10 C15 120.0(7) .
C9 C10 C15 122.2(7) .
C38 N8 C40 104.7(9) .
C38 N8 C41 125.4(13) .
C40 N8 C41 129.9(13) .
C12 C11 C10 121.7(7) .
C31 C35 C36 112.5(8) .
C31 C35 C37 113.0(8) .
C36 C35 C37 105.8(7) .
C34 C32 C27 111.7(7) .
C34 C32 C33 109.3(6) .
C27 C32 C33 112.2(6) .
C29 C30 C31 122.6(8) .
C30 C29 C28 119.9(7) .
C13 C12 C11 119.7(7) .
C7 C6 N5 110.1(8) .
N7 C38 N8 113.1(9) .
C6 C7 N6 106.2(7) .
C40 C39 N7 112.8(11) .
C17 C15 C10 113.6(11) .
C17 C15 C16 106.9(7) .
C10 C15 C16 112.1(9) .
C39 C40 N8 106.0(10) .
C42 C43 C44 115(3) .
C42 C43 C45 107.4(18) .
C44 C43 C45 137(2) .
C44 C45 C43 103(2) 2_666
C45 C44 C43 120(2) 2_666

loop_
_geom_bond_atom_site_label_1
_geom_bond_atom_site_label_2
_geom_bond_distance
_geom_bond_site_symmetry_2
C33 C32 1.529(10) .
Li1 N7 2.014(14) .
Li1 N5 2.023(15) .
Li1 N3 2.049(14) .
Li1 O1 2.188(14) .
U1 O2 1.778(4) .
U1 O1 1.788(4) .
U1 N1 2.446(5) .
U1 N2 2.459(5) .
U1 C1 2.498(6) .
U1 C5 2.499(7) .
N1 C24 1.322(8) .
N1 C26 1.447(7) .
N2 C21 1.318(8) .
N2 C9 1.430(8) .
C1 N3 1.349(8) .
C1 N4 1.387(8) .
N4 C2 1.369(9) .
N4 C4 1.451(8) .
N3 C3 1.376(9) .
C26 C27 1.406(8) .
C26 C31 1.411(9) .
C5 N5 1.352(9) .
C5 N6 1.384(9) .
N7 C38 1.295(10) .
N7 C39 1.335(11) .
C21 C23 1.405(9) .
C21 C22 1.529(9) .
C27 C28 1.387(9) .
C27 C32 1.518(10) .
N5 C6 1.376(10) .
N6 C7 1.377(10) .
N6 C8 1.444(11) .
C9 C14 1.410(9) .
C9 C10 1.416(9) .
C14 C13 1.392(9) .
C14 C18 1.517(9) .
C24 C23 1.394(9) .
C24 C25 1.520(9) .
C31 C30 1.399(10) .
C31 C35 1.512(10) .
C18 C19 1.509(10) .
C18 C20 1.531(11) .
C13 C12 1.368(10) .
C2 C3 1.353(10) .
C28 C29 1.381(11) .
C10 C11 1.395(11) .
C10 C15 1.526(12) .
N8 C38 1.339(11) .
N8 C40 1.364(16) .
N8 C41 1.457(13) .
C11 C12 1.377(11) .
C35 C36 1.523(14) .
C35 C37 1.528(13) .
C32 C34 1.516(11) .
C30 C29 1.368(11) .
C6 C7 1.331(13) .
C39 C40 1.301(16) .
C15 C17 1.521(17) .
C15 C16 1.537(17) .
C43 C42 1.37(2) .
C43 C44 1.409(15) .
C43 C45 1.471(16) .
C45 C44 1.30(2) 2_666
C44 C45 1.30(2) 2_666
